data_4333879
loop_
_publ_author_name
'Kai Feng'
'Wendong Wang'
'Ran He'
'Lei Kang'
'Wenlong Yin'
'Zheshuai Lin'
'Jiyong Yao'
'Youguo Shi'
'Yicheng Wu'

_publ_section_title
;
 K2FeGe3Se8: A New Antiferromagnetic Iron Selenide
;
_journal_name_full 'Inorganic Chemistry'
_journal_page_first 2022
_journal_page_last 2028
_journal_paper_doi 10.1021/ic302394e
_journal_volume 52
_journal_year 2013
_chemical_formula_sum 'Fe Ge3 K2 Se8'
_chemical_formula_weight 983.50
_chemical_name_systematic
; 
 ? 
;
_space_group_IT_number 4
_symmetry_cell_setting monoclinic
_symmetry_space_group_name_Hall 'P 2yb'
_symmetry_space_group_name_H-M 'P 1 21 1'
_atom_sites_solution_hydrogens none
_atom_sites_solution_primary direct
_atom_sites_solution_secondary difmap
_audit_creation_method SHELXL-97
_cell_angle_alpha 90.00
_cell_angle_beta 96.04(3)
_cell_angle_gamma 90.00
_cell_formula_units_Z 8
_cell_length_a 7.4088(15)
_cell_length_b 12.268(3)
_cell_length_c 34.974(7)
_cell_measurement_reflns_used 4875
_cell_measurement_temperature 153(2)
_cell_measurement_theta_max 27.840
_cell_measurement_theta_min 2.861
_cell_volume 3161.2(12)
_computing_cell_refinement 'CrystalClear (Rigaku Inc., 2008)'
_computing_data_collection 'CrystalClear (Rigaku Inc., 2008)'
_computing_data_reduction 'CrystalClear (Rigaku Inc., 2008)'
_computing_molecular_graphics 'SHELXL-97 (Sheldrick, 1997)'
_computing_publication_material Diamond
_computing_structure_refinement 'SHELXL-97 (Sheldrick, 1997)'
_computing_structure_solution 'SHELXS-97 (Sheldrick, 1990)'
_diffrn_ambient_temperature 153(2)
_diffrn_detector_area_resol_mean 28.5714
_diffrn_measured_fraction_theta_full 0.922
_diffrn_measured_fraction_theta_max 0.922
_diffrn_measurement_device_type 'Rigaku AFC10 diffractometer'
_diffrn_measurement_method dtprofit.ref
_diffrn_radiation_monochromator 'Graphite Monochromator'
_diffrn_radiation_source 'Rotating Anode'
_diffrn_radiation_type MoK\a
_diffrn_radiation_wavelength 0.71073
_diffrn_reflns_av_R_equivalents 0.0905
_diffrn_reflns_av_sigmaI/netI 0.1401
_diffrn_reflns_limit_h_max 8
_diffrn_reflns_limit_h_min -7
_diffrn_reflns_limit_k_max 13
_diffrn_reflns_limit_k_min -13
_diffrn_reflns_limit_l_max 38
_diffrn_reflns_limit_l_min -36
_diffrn_reflns_number 13447
_diffrn_reflns_theta_full 23.27
_diffrn_reflns_theta_max 23.27
_diffrn_reflns_theta_min 2.34
_exptl_absorpt_coefficient_mu 25.460
_exptl_absorpt_correction_T_max 0.370
_exptl_absorpt_correction_T_min 0.002
_exptl_absorpt_correction_type numerical
_exptl_absorpt_process_details 'face indexed'
_exptl_crystal_colour dark-red
_exptl_crystal_density_diffrn 4.133
_exptl_crystal_density_meas ?
_exptl_crystal_description chip
_exptl_crystal_F_000 3456
_exptl_crystal_size_max 0.36
_exptl_crystal_size_mid 0.30
_exptl_crystal_size_min 0.04
_refine_diff_density_max 4.287
_refine_diff_density_min -3.520
_refine_diff_density_rms 0.691
_refine_ls_abs_structure_details 'Flack H D (1983), Acta Cryst. A39, 876-881'
_refine_ls_abs_structure_Flack 0.00
_refine_ls_extinction_method none
_refine_ls_goodness_of_fit_ref 0.999
_refine_ls_hydrogen_treatment none
_refine_ls_matrix_type full
_refine_ls_number_parameters 508
_refine_ls_number_reflns 7476
_refine_ls_number_restraints 337
_refine_ls_restrained_S_all 1.013
_refine_ls_R_factor_all 0.1169
_refine_ls_R_factor_gt 0.0799
_refine_ls_shift/su_max 0.080
_refine_ls_shift/su_mean 0.001
_refine_ls_structure_factor_coef Fsqd
_refine_ls_weighting_details 'calc w=1/[\s^2^(Fo^2^)+(0.0900P)^2^+0.0000P] where P=(Fo^2^+2Fc^2^)/3'
_refine_ls_weighting_scheme calc
_refine_ls_wR_factor_gt 0.1788
_refine_ls_wR_factor_ref 0.2030
_reflns_number_gt 4413
_reflns_number_total 7476
_reflns_threshold_expression >2sigma(I)
_cod_data_source_file ic302394e_si_001.cif
_cod_data_source_block final
_cod_depositor_comments
;
The following automatic conversions were performed:

'_exptl_crystal_density_meas' value 'none' was changed to '?' - the
value is perceived as not measured.

Automatic conversion script
Id: cif_fix_values 3008 2015-01-20 13:52:24Z robertas 
;
_cod_original_cell_volume 3161.3(11)
_cod_database_code 4333879

loop_
_symmetry_equiv_pos_as_xyz
'x, y, z'
'-x, y+1/2, -z'

loop_
_atom_site_label
_atom_site_type_symbol
_atom_site_fract_x
_atom_site_fract_y
_atom_site_fract_z
_atom_site_U_iso_or_equiv
_atom_site_adp_type
_atom_site_occupancy
_atom_site_symmetry_multiplicity
_atom_site_calc_flag
_atom_site_refinement_flags
K1 K -0.7447(9) 0.2628(7) -0.10265(17) 0.0198(8) Uani 1 1 d U
K2 K 0.2784(10) 0.5815(7) 0.45966(18) 0.0258(8) Uani 1 1 d U
K3 K 0.2744(10) 0.2144(8) 0.2106(2) 0.0331(8) Uani 1 1 d U
K4 K -0.7367(10) 0.2522(7) 0.39737(19) 0.0228(8) Uani 1 1 d U
K5 K -0.7617(9) 0.5424(7) 0.15277(17) 0.0207(8) Uani 1 1 d U
K6 K 0.2447(10) 0.5411(8) 0.65221(18) 0.0228(8) Uani 1 1 d U
K7 K 0.2757(10) 0.5782(8) -0.03975(18) 0.0200(8) Uani 1 1 d U
K8 K -0.2538(11) 0.7041(9) 0.2880(2) 0.0342(8) Uani 1 1 d U
Fe1 Fe -0.4952(5) 0.3924(4) 0.04593(10) 0.0098(7) Uani 1 1 d U
Fe2 Fe -0.4944(6) 0.3999(4) 0.54581(11) 0.0081(7) Uani 1 1 d U
Fe3 Fe 0.0537(6) 0.4053(4) 0.80309(10) 0.0116(7) Uani 1 1 d U
Fe4 Fe -0.0550(6) 0.9067(5) 0.69675(11) 0.0135(7) Uani 1 1 d U
Ge1 Ge -0.2318(4) 0.3268(3) 0.63230(8) 0.0126(6) Uani 1 1 d U
Ge2 Ge -0.2494(4) 0.3523(3) 0.46312(8) 0.0114(6) Uani 1 1 d U
Ge3 Ge -0.2285(4) 0.4421(3) 0.71410(8) 0.0131(6) Uani 1 1 d U
Ge4 Ge 0.0134(4) 0.4160(3) 0.05320(8) 0.0102(6) Uani 1 1 d U
Ge5 Ge -0.1881(4) 0.4662(3) 0.38481(8) 0.0129(6) Uani 1 1 d U
Ge6 Ge -0.8102(5) -0.0324(4) 0.11553(9) 0.0157(6) Uani 1 1 d U
Ge7 Ge -0.2288(4) 0.4427(3) 0.21374(8) 0.0117(6) Uani 1 1 d U
Ge8 Ge -0.4535(4) 0.3787(3) 0.79836(8) 0.0108(6) Uani 1 1 d U
Ge9 Ge -0.4524(5) 0.3777(4) 0.29846(9) 0.0135(6) Uani 1 1 d U
Ge10 Ge -0.2318(5) 0.3267(3) 0.13250(8) 0.0119(6) Uani 1 1 d U
Ge11 Ge 0.0135(4) 0.4224(3) 0.55312(9) 0.0100(6) Uani 1 1 d U
Ge12 Ge -0.2480(4) 0.3527(3) -0.03673(8) 0.0119(6) Uani 1 1 d U
Se1 Se 0.0551(4) 0.3081(3) 0.11080(8) 0.0159(6) Uani 1 1 d U
Se2 Se -0.5305(4) 0.3097(3) -0.01893(8) 0.0175(6) Uani 1 1 d U
Se3 Se 0.0019(4) 0.2818(3) 0.00401(8) 0.0178(6) Uani 1 1 d U
Se4 Se -0.2484(4) 0.5254(3) 0.54869(7) 0.0115(6) Uani 1 1 d U
Se5 Se -0.2413(4) 0.5255(3) 0.04866(8) 0.0117(6) Uani 1 1 d U
Se6 Se 0.2708(4) 0.5294(3) 0.05412(7) 0.0109(6) Uani 1 1 d U
Se7 Se -0.4749(4) 0.2512(3) 0.09475(8) 0.0148(6) Uani 1 1 d U
Se8 Se -0.2018(4) 0.2553(3) 0.69627(8) 0.0177(6) Uani 1 1 d U
Se9 Se 0.2661(4) 0.5288(3) 0.55407(8) 0.0120(6) Uani 1 1 d U
Se10 Se -0.2758(4) 0.5137(3) 0.64973(7) 0.0143(6) Uani 1 1 d U
Se11 Se -0.2759(5) 0.5136(3) 0.14973(8) 0.0160(6) Uani 1 1 d U
Se12 Se -0.5536(4) 0.0254(3) 0.15659(8) 0.0166(6) Uani 1 1 d U
Se13 Se -0.4453(4) 0.5257(4) 0.34315(8) 0.0154(6) Uani 1 1 d U
Se14 Se -0.2102(4) 0.5391(3) -0.05265(7) 0.0139(6) Uani 1 1 d U
Se15 Se -0.2102(4) 0.5389(3) 0.44709(8) 0.0146(6) Uani 1 1 d U
Se16 Se -0.2220(4) 0.2786(3) 0.40036(8) 0.0143(6) Uani 1 1 d U
Se17 Se 0.0004(5) 0.2826(4) 0.50380(9) 0.0197(6) Uani 1 1 d U
Se18 Se -0.5082(4) 0.4761(3) 0.73791(8) 0.0145(6) Uani 1 1 d U
Se19 Se -0.0151(4) 0.0273(3) 0.75300(8) 0.0193(6) Uani 1 1 d U
Se20 Se -0.2009(5) 0.2554(3) 0.19623(8) 0.0168(6) Uani 1 1 d U
Se21 Se -0.5296(4) 0.3112(4) 0.48134(9) 0.0192(6) Uani 1 1 d U
Se22 Se -0.4738(4) 0.2511(3) 0.59493(9) 0.0146(6) Uani 1 1 d U
Se23 Se 0.0194(5) 0.5221(3) 0.74635(8) 0.0167(6) Uani 1 1 d U
Se24 Se 0.0571(4) 0.3068(3) 0.61096(9) 0.0167(6) Uani 1 1 d U
Se25 Se -0.5105(4) 0.4733(3) 0.23763(8) 0.0144(6) Uani 1 1 d U
Se26 Se -0.0905(4) 0.0061(3) 0.63485(8) 0.0173(6) Uani 1 1 d U
Se27 Se -1.0922(5) 0.0084(4) 0.13521(8) 0.0177(6) Uani 1 1 d U
Se28 Se -0.2231(5) 0.2807(3) -0.09940(8) 0.0135(6) Uani 1 1 d U
Se29 Se -0.2947(4) 0.7668(3) 0.69694(7) 0.0103(6) Uani 1 1 d U
Se30 Se -0.1910(4) 0.2743(3) 0.79963(7) 0.0101(6) Uani 1 1 d U
Se31 Se -0.1948(4) 0.2732(3) 0.29940(8) 0.0133(6) Uani 1 1 d U
Se32 Se -0.7024(4) 0.2684(3) 0.80289(8) 0.0105(6) Uani 1 1 d U

loop_
_atom_site_aniso_label
_atom_site_aniso_U_11
_atom_site_aniso_U_22
_atom_site_aniso_U_33
_atom_site_aniso_U_23
_atom_site_aniso_U_13
_atom_site_aniso_U_12
K1 0.0197(11) 0.0191(11) 0.0203(11) -0.0002(9) 0.0014(9) -0.0001(9)
K2 0.0264(11) 0.0249(12) 0.0260(11) 0.0006(9) 0.0027(9) 0.0000(9)
K3 0.0336(11) 0.0322(12) 0.0335(12) -0.0012(9) 0.0035(9) 0.0006(9)
K4 0.0229(11) 0.0222(12) 0.0232(11) -0.0004(9) 0.0021(9) -0.0003(9)
K5 0.0210(11) 0.0196(11) 0.0211(11) 0.0004(9) 0.0005(9) 0.0004(9)
K6 0.0231(11) 0.0216(11) 0.0233(11) 0.0004(9) 0.0008(9) 0.0005(9)
K7 0.0204(11) 0.0191(11) 0.0204(11) 0.0008(9) 0.0022(9) 0.0000(9)
K8 0.0351(11) 0.0333(12) 0.0343(12) 0.0011(9) 0.0034(9) -0.0008(9)
Fe1 0.0106(10) 0.0080(11) 0.0107(10) 0.0014(8) 0.0008(8) 0.0015(8)
Fe2 0.0094(10) 0.0061(11) 0.0087(10) 0.0026(8) 0.0006(8) 0.0016(8)
Fe3 0.0123(10) 0.0105(11) 0.0121(10) 0.0016(8) 0.0014(8) 0.0013(8)
Fe4 0.0142(10) 0.0126(11) 0.0137(10) -0.0013(8) 0.0012(8) -0.0010(8)
Ge1 0.0141(9) 0.0093(10) 0.0142(8) 0.0004(8) 0.0010(7) -0.0001(8)
Ge2 0.0140(9) 0.0072(10) 0.0129(8) -0.0001(8) 0.0009(7) 0.0006(8)
Ge3 0.0146(9) 0.0094(10) 0.0152(9) -0.0002(8) 0.0011(7) 0.0000(8)
Ge4 0.0104(9) 0.0073(10) 0.0130(8) 0.0006(8) 0.0018(7) -0.0011(8)
Ge5 0.0146(9) 0.0093(10) 0.0147(9) -0.0011(8) 0.0013(7) 0.0002(8)
Ge6 0.0177(10) 0.0127(10) 0.0168(9) 0.0009(8) 0.0021(7) -0.0003(8)
Ge7 0.0131(9) 0.0077(10) 0.0141(9) -0.0004(8) 0.0012(7) 0.0004(8)
Ge8 0.0117(9) 0.0075(10) 0.0134(8) -0.0010(8) 0.0028(7) -0.0002(8)
Ge9 0.0146(9) 0.0105(10) 0.0158(9) -0.0008(8) 0.0029(7) -0.0003(8)
Ge10 0.0135(9) 0.0085(10) 0.0136(9) 0.0005(8) 0.0008(7) 0.0000(8)
Ge11 0.0098(9) 0.0069(10) 0.0134(9) 0.0004(8) 0.0015(7) -0.0009(8)
Ge12 0.0141(9) 0.0079(10) 0.0135(9) 0.0001(8) 0.0010(7) -0.0001(8)
Se1 0.0156(9) 0.0138(10) 0.0186(9) 0.0013(8) 0.0037(7) 0.0003(8)
Se2 0.0174(9) 0.0154(10) 0.0200(9) -0.0014(8) 0.0032(7) -0.0012(8)
Se3 0.0188(9) 0.0140(10) 0.0202(9) 0.0020(8) -0.0006(7) 0.0031(8)
Se4 0.0132(9) 0.0076(10) 0.0136(8) 0.0004(8) 0.0009(7) -0.0003(8)
Se5 0.0138(9) 0.0078(10) 0.0134(8) 0.0005(8) 0.0007(7) 0.0000(8)
Se6 0.0116(9) 0.0065(10) 0.0151(8) 0.0002(8) 0.0042(7) 0.0006(8)
Se7 0.0149(9) 0.0105(10) 0.0187(8) 0.0020(8) 0.0007(7) -0.0009(8)
Se8 0.0224(9) 0.0129(10) 0.0176(9) 0.0005(8) 0.0018(7) 0.0005(8)
Se9 0.0130(9) 0.0079(10) 0.0158(8) -0.0001(8) 0.0043(7) 0.0006(8)
Se10 0.0188(9) 0.0112(10) 0.0133(8) 0.0007(8) 0.0034(7) 0.0005(8)
Se11 0.0207(9) 0.0131(10) 0.0146(9) 0.0006(8) 0.0034(7) 0.0004(8)
Se12 0.0173(9) 0.0130(10) 0.0190(8) 0.0009(8) 0.0002(7) -0.0018(8)
Se13 0.0166(9) 0.0116(10) 0.0178(9) -0.0006(8) 0.0004(7) 0.0021(8)
Se14 0.0177(9) 0.0085(10) 0.0157(8) -0.0010(8) 0.0035(7) 0.0002(8)
Se15 0.0185(9) 0.0094(10) 0.0160(9) -0.0011(8) 0.0034(7) -0.0001(8)
Se16 0.0174(9) 0.0110(10) 0.0146(8) 0.0000(8) 0.0016(7) 0.0000(8)
Se17 0.0211(9) 0.0159(10) 0.0216(9) 0.0017(8) -0.0003(7) 0.0033(8)
Se18 0.0146(9) 0.0141(10) 0.0152(8) 0.0019(8) 0.0036(7) 0.0023(8)
Se19 0.0185(9) 0.0173(10) 0.0214(9) -0.0030(8) -0.0014(7) 0.0017(8)
Se20 0.0213(9) 0.0121(10) 0.0168(9) 0.0001(8) 0.0011(7) 0.0002(8)
Se21 0.0191(9) 0.0173(10) 0.0214(9) -0.0013(8) 0.0033(7) -0.0012(8)
Se22 0.0152(9) 0.0102(10) 0.0183(9) 0.0023(8) 0.0009(7) -0.0011(8)
Se23 0.0157(9) 0.0143(10) 0.0194(9) 0.0029(8) -0.0020(7) -0.0015(8)
Se24 0.0167(9) 0.0145(10) 0.0194(9) 0.0017(8) 0.0037(7) -0.0001(8)
Se25 0.0146(9) 0.0140(10) 0.0149(9) 0.0016(8) 0.0031(7) 0.0013(8)
Se26 0.0181(9) 0.0134(10) 0.0208(9) 0.0016(8) 0.0042(7) -0.0002(8)
Se27 0.0190(9) 0.0135(10) 0.0212(9) 0.0013(8) 0.0047(7) -0.0005(8)
Se28 0.0173(9) 0.0097(10) 0.0136(9) 0.0003(8) 0.0017(7) 0.0004(8)
Se29 0.0093(9) 0.0065(10) 0.0151(8) -0.0005(7) 0.0020(7) 0.0001(8)
Se30 0.0125(9) 0.0063(10) 0.0119(8) 0.0001(7) 0.0031(7) 0.0005(8)
Se31 0.0160(9) 0.0099(10) 0.0143(9) -0.0002(8) 0.0029(7) 0.0006(8)
Se32 0.0093(9) 0.0071(10) 0.0150(9) 0.0006(8) 0.0013(7) 0.0003(8)

loop_
_atom_type_symbol
_atom_type_description
_atom_type_scat_dispersion_real
_atom_type_scat_dispersion_imag
_atom_type_scat_source
K K 0.2009 0.2494 'International Tables Vol C Tables 4.2.6.8 and 6.1.1.4'
Fe Fe 0.3463 0.8444 'International Tables Vol C Tables 4.2.6.8 and 6.1.1.4'
Ge Ge 0.1547 1.8001 'International Tables Vol C Tables 4.2.6.8 and 6.1.1.4'
Se Se -0.0929 2.2259 'International Tables Vol C Tables 4.2.6.8 and 6.1.1.4'

loop_
_geom_angle_atom_site_label_1
_geom_angle_atom_site_label_2
_geom_angle_atom_site_label_3
_geom_angle
_geom_angle_site_symmetry_1
_geom_angle_site_symmetry_3
Se2 K1 Se32 143.3(2) . 1_554
Se2 K1 Se27 105.6(2) . 2_355
Se32 K1 Se27 73.65(16) 1_554 2_355
Se2 K1 Se5 72.37(15) . 2_445
Se32 K1 Se5 124.3(3) 1_554 2_445
Se27 K1 Se5 153.4(2) 2_355 2_445
Se2 K1 Se11 122.9(2) . 2_445
Se32 K1 Se11 62.53(15) 1_554 2_445
Se27 K1 Se11 130.66(19) 2_355 2_445
Se5 K1 Se11 61.79(16) 2_445 2_445
Se2 K1 Se28 110.81(19) . 1_455
Se32 K1 Se28 103.09(17) 1_554 1_455
Se27 K1 Se28 68.66(16) 2_355 1_455
Se5 K1 Se28 87.02(18) 2_445 1_455
Se11 K1 Se28 99.4(2) 2_445 1_455
Se2 K1 Se28 64.43(13) . .
Se32 K1 Se28 80.26(15) 1_554 .
Se27 K1 Se28 106.2(2) 2_355 .
Se5 K1 Se28 96.82(18) 2_445 .
Se11 K1 Se28 88.31(17) 2_445 .
Se28 K1 Se28 172.3(3) 1_455 .
Se2 K1 Fe3 142.8(3) . 1_454
Se32 K1 Fe3 38.97(11) 1_554 1_454
Se27 K1 Fe3 39.28(11) 2_355 1_454
Se5 K1 Fe3 143.7(2) 2_445 1_454
Se11 K1 Fe3 91.48(16) 2_445 1_454
Se28 K1 Fe3 72.83(14) 1_455 1_454
Se28 K1 Fe3 107.06(18) . 1_454
Se2 K1 K7 53.75(16) . 1_455
Se32 K1 K7 117.9(2) 1_554 1_455
Se27 K1 K7 52.15(15) 2_355 1_455
Se5 K1 K7 117.48(18) 2_445 1_455
Se11 K1 K7 175.5(2) 2_445 1_455
Se28 K1 K7 84.99(19) 1_455 1_455
Se28 K1 K7 87.35(18) . 1_455
Fe3 K1 K7 91.0(2) 1_454 1_455
Se2 K1 K5 136.4(2) . 2_345
Se32 K1 K5 78.19(15) 1_554 2_345
Se27 K1 K5 98.56(18) 2_355 2_345
Se5 K1 K5 69.94(16) 2_445 2_345
Se11 K1 K5 52.72(14) 2_445 2_345
Se28 K1 K5 46.78(14) 1_455 2_345
Se28 K1 K5 140.8(2) . 2_345
Fe3 K1 K5 74.33(15) 1_454 2_345
K7 K1 K5 131.7(2) 1_455 2_345
Se22 K2 Se9 138.9(3) 2_556 .
Se22 K2 Se17 94.5(2) 2_556 2_556
Se9 K2 Se17 72.75(16) . 2_556
Se22 K2 Se26 77.14(16) 2_556 2_556
Se9 K2 Se26 143.9(3) . 2_556
Se17 K2 Se26 109.2(2) 2_556 2_556
Se22 K2 Se15 121.2(2) 2_556 .
Se9 K2 Se15 87.81(18) . .
Se17 K2 Se15 62.16(15) 2_556 .
Se26 K2 Se15 64.20(14) 2_556 .
Se22 K2 Se21 120.8(2) 2_556 1_655
Se9 K2 Se21 70.94(17) . 1_655
Se17 K2 Se21 141.8(2) 2_556 1_655
Se26 K2 Se21 93.6(2) 2_556 1_655
Se15 K2 Se21 104.8(2) . 1_655
Se22 K2 Se21 68.18(18) 2_556 2_556
Se9 K2 Se21 71.18(15) . 2_556
Se17 K2 Se21 64.20(16) 2_556 2_556
Se26 K2 Se21 143.6(3) 2_556 2_556
Se15 K2 Se21 126.0(2) . 2_556
Se21 K2 Se21 113.37(17) 1_655 2_556
Se22 K2 Se15 61.51(15) 2_556 1_655
Se9 K2 Se15 102.20(18) . 1_655
Se17 K2 Se15 138.2(3) 2_556 1_655
Se26 K2 Se15 98.62(18) 2_556 1_655
Se15 K2 Se15 159.1(3) . 1_655
Se21 K2 Se15 62.61(15) 1_655 1_655
Se21 K2 Se15 74.80(15) 2_556 1_655
Se22 K2 Fe2 128.5(2) 2_556 1_655
Se9 K2 Fe2 37.27(11) . 1_655
Se17 K2 Fe2 109.47(18) 2_556 1_655
Se26 K2 Fe2 130.5(3) 2_556 1_655
Se15 K2 Fe2 110.3(2) . 1_655
Se21 K2 Fe2 37.84(11) 1_655 1_655
Se21 K2 Fe2 82.05(15) 2_556 1_655
Se15 K2 Fe2 70.79(15) 1_655 1_655
Se22 K2 K4 105.9(2) 2_556 1_655
Se9 K2 K4 107.1(2) . 1_655
Se17 K2 K4 143.0(2) 2_556 1_655
Se26 K2 K4 49.03(15) 2_556 1_655
Se15 K2 K4 80.89(19) . 1_655
Se21 K2 K4 44.68(14) 1_655 1_655
Se21 K2 K4 152.2(2) 2_556 1_655
Se15 K2 K4 78.67(18) 1_655 1_655
Fe2 K2 K4 81.58(19) 1_655 1_655
Se29 K3 Se12 135.6(3) 2_546 1_655
Se29 K3 Se20 93.1(2) 2_546 .
Se12 K3 Se20 116.9(2) 1_655 .
Se29 K3 Se25 66.39(17) 2_546 1_655
Se12 K3 Se25 125.0(2) 1_655 1_655
Se20 K3 Se25 108.4(3) . 1_655
Se29 K3 Se23 71.78(17) 2_546 2_546
Se12 K3 Se23 93.7(3) 1_655 2_546
Se20 K3 Se23 61.42(15) . 2_546
Se25 K3 Se23 136.4(2) 1_655 2_546
Se29 K3 Se18 73.11(17) 2_546 2_546
Se12 K3 Se18 62.96(18) 1_655 2_546
Se20 K3 Se18 125.4(3) . 2_546
Se25 K3 Se18 112.8(2) 1_655 2_546
Se23 K3 Se18 64.11(17) 2_546 2_546
Se29 K3 Se1 143.3(3) 2_546 .
Se12 K3 Se1 81.05(17) 1_655 .
Se20 K3 Se1 60.82(14) . .
Se25 K3 Se1 96.1(2) 1_655 .
Se23 K3 Se1 110.7(2) 2_546 .
Se18 K3 Se1 142.4(3) 2_546 .
Se29 K3 K5 105.2(3) 2_546 1_655
Se12 K3 K5 112.1(2) 1_655 1_655
Se20 K3 K5 78.3(2) . 1_655
Se25 K3 K5 48.63(15) 1_655 1_655
Se23 K3 K5 139.1(2) 2_546 1_655
Se18 K3 K5 156.0(2) 2_546 1_655
Se1 K3 K5 47.84(14) . 1_655
Se21 K4 Se29 143.8(3) . 2_446
Se21 K4 Se10 127.0(3) . 2_446
Se29 K4 Se10 63.53(16) 2_446 2_446
Se21 K4 Se4 73.62(17) . 2_446
Se29 K4 Se4 127.4(3) 2_446 2_446
Se10 K4 Se4 63.90(18) 2_446 2_446
Se21 K4 Se26 102.4(2) . 2_456
Se29 K4 Se26 72.28(17) 2_446 2_456
Se10 K4 Se26 130.0(2) 2_446 2_456
Se4 K4 Se26 151.7(3) 2_446 2_456
Se21 K4 Se16 109.3(2) . 1_455
Se29 K4 Se16 101.33(19) 2_446 1_455
Se10 K4 Se16 99.8(2) 2_446 1_455
Se4 K4 Se16 88.1(2) 2_446 1_455
Se26 K4 Se16 66.42(16) 2_456 1_455
Se21 K4 Se16 65.23(15) . .
Se29 K4 Se16 81.32(17) 2_446 .
Se10 K4 Se16 90.5(2) 2_446 .
Se4 K4 Se16 98.4(2) 2_446 .
Se26 K4 Se16 105.3(2) 2_456 .
Se16 K4 Se16 169.5(3) 1_455 .
Se21 K4 Fe4 138.5(3) . 2_446
Se29 K4 Fe4 38.32(12) 2_446 2_446
Se10 K4 Fe4 92.16(17) 2_446 2_446
Se4 K4 Fe4 145.7(3) 2_446 2_446
Se26 K4 Fe4 38.03(12) 2_456 2_446
Se16 K4 Fe4 71.37(15) 1_455 2_446
Se16 K4 Fe4 106.4(2) . 2_446
Se21 K4 K2 52.32(16) . 1_455
Se29 K4 K2 114.9(2) 2_446 1_455
Se10 K4 K2 176.8(3) 2_446 1_455
Se4 K4 K2 117.5(2) 2_446 1_455
Se26 K4 K2 50.23(15) 2_456 1_455
Se16 K4 K2 83.23(19) 1_455 1_455
Se16 K4 K2 86.43(19) . 1_455
Fe4 K4 K2 87.8(2) 2_446 1_455
Se21 K4 K6 137.1(2) . 2_446
Se29 K4 K6 78.65(17) 2_446 2_446
Se10 K4 K6 53.68(16) 2_446 2_446
Se4 K4 K6 71.48(18) 2_446 2_446
Se26 K4 K6 96.81(19) 2_456 2_446
Se16 K4 K6 46.19(15) 1_455 2_446
Se16 K4 K6 143.9(2) . 2_446
Fe4 K4 K6 74.52(17) 2_446 2_446
K2 K4 K6 129.3(2) 1_455 2_446
Se21 K4 K6 98.0(2) . 2_546
Se29 K4 K6 63.24(16) 2_446 2_546
Se10 K4 K6 46.51(15) 2_446 2_546
Se4 K4 K6 80.3(2) 2_446 2_546
Se26 K4 K6 127.7(2) 2_456 2_546
Se16 K4 K6 146.1(2) 1_455 2_546
Se16 K4 K6 44.05(14) . 2_546
Fe4 K4 K6 101.34(17) 2_446 2_546
K2 K4 K6 130.4(2) 1_455 2_546
K6 K4 K6 99.9(2) 2_446 2_546
Se30 K5 Se25 81.67(16) 2_456 .
Se30 K5 Se1 150.3(2) 2_456 1_455
Se25 K5 Se1 108.4(2) . 1_455
Se30 K5 Se28 63.22(17) 2_456 2_455
Se25 K5 Se28 131.1(2) . 2_455
Se1 K5 Se28 119.09(18) 1_455 2_455
Se30 K5 Se6 123.7(3) 2_456 1_455
Se25 K5 Se6 139.0(2) . 1_455
Se1 K5 Se6 66.73(15) 1_455 1_455
Se28 K5 Se6 60.48(14) 2_455 1_455
Se30 K5 Se11 104.7(2) 2_456 .
Se25 K5 Se11 63.45(13) . .
Se1 K5 Se11 104.7(2) 1_455 .
Se28 K5 Se11 92.43(19) 2_455 .
Se6 K5 Se11 78.15(15) 1_455 .
Se30 K5 Se11 86.32(18) 2_456 1_455
Se25 K5 Se11 116.70(19) . 1_455
Se1 K5 Se11 64.09(14) 1_455 1_455
Se28 K5 Se11 95.01(19) 2_455 1_455
Se6 K5 Se11 98.09(16) 1_455 1_455
Se11 K5 Se11 168.6(3) . 1_455
Se30 K5 Se19 62.33(14) 2_456 2_456
Se25 K5 Se19 59.39(12) . 2_456
Se1 K5 Se19 98.0(2) 1_455 2_456
Se28 K5 Se19 120.7(2) 2_455 2_456
Se6 K5 Se19 157.9(2) 1_455 2_456
Se11 K5 Se19 122.53(17) . 2_456
Se11 K5 Se19 60.09(12) 1_455 2_456
Se30 K5 K3 122.91(19) 2_456 1_455
Se25 K5 K3 52.44(16) . 1_455
Se1 K5 K3 56.42(16) 1_455 1_455
Se28 K5 K3 173.8(2) 2_455 1_455
Se6 K5 K3 113.4(2) 1_455 1_455
Se11 K5 K3 85.06(19) . 1_455
Se11 K5 K3 86.67(19) 1_455 1_455
Se19 K5 K3 65.30(16) 2_456 1_455
Se30 K5 K1 65.15(16) 2_456 2_355
Se25 K5 K1 141.9(2) . 2_355
Se1 K5 K1 93.70(17) 1_455 2_355
Se28 K5 K1 48.57(14) 2_455 2_355
Se6 K5 K1 77.92(15) 1_455 2_355
Se11 K5 K1 140.8(2) . 2_355
Se11 K5 K1 46.56(13) 1_455 2_355
Se19 K5 K1 87.70(16) 2_456 2_355
K3 K5 K1 133.2(2) 1_455 2_355
Se31 K6 Se18 80.42(17) 2_556 1_655
Se31 K6 Se16 63.16(19) 2_556 2_556
Se18 K6 Se16 130.8(3) 1_655 2_556
Se31 K6 Se24 149.3(3) 2_556 .
Se18 K6 Se24 109.1(3) 1_655 .
Se16 K6 Se24 119.2(2) 2_556 .
Se31 K6 Se9 123.9(3) 2_556 .
Se18 K6 Se9 141.3(3) 1_655 .
Se16 K6 Se9 60.71(15) 2_556 .
Se24 K6 Se9 66.80(16) . .
Se31 K6 Se10 104.7(2) 2_556 1_655
Se18 K6 Se10 63.91(14) 1_655 1_655
Se16 K6 Se10 93.4(2) 2_556 1_655
Se24 K6 Se10 105.6(2) . 1_655
Se9 K6 Se10 79.77(17) . 1_655
Se31 K6 Se23 62.57(15) 2_556 .
Se18 K6 Se23 58.65(13) 1_655 .
Se16 K6 Se23 120.5(3) 2_556 .
Se24 K6 Se23 96.6(2) . .
Se9 K6 Se23 156.3(2) . .
Se10 K6 Se23 122.38(19) 1_655 .
Se31 K6 Se10 85.56(19) 2_556 .
Se18 K6 Se10 116.0(2) 1_655 .
Se16 K6 Se10 94.0(2) 2_556 .
Se24 K6 Se10 63.89(15) . .
Se9 K6 Se10 97.12(17) . .
Se10 K6 Se10 169.3(3) 1_655 .
Se23 K6 Se10 59.51(13) . .
Se31 K6 Ge11 133.7(2) 2_556 .
Se18 K6 Ge11 144.7(3) 1_655 .
Se16 K6 Ge11 81.49(15) 2_556 .
Se24 K6 Ge11 37.93(11) . .
Se9 K6 Ge11 34.83(10) . .
Se10 K6 Ge11 106.4(2) 1_655 .
Se23 K6 Ge11 122.5(2) . .
Se10 K6 Ge11 67.11(13) . .
Se31 K6 K8 121.8(2) 2_556 2_546
Se18 K6 K8 54.42(17) 1_655 2_546
Se16 K6 K8 174.4(2) 2_556 2_546
Se24 K6 K8 55.24(18) . 2_546
Se9 K6 K8 114.2(3) . 2_546
Se10 K6 K8 87.7(2) 1_655 2_546
Se23 K6 K8 63.07(17) . 2_546
Se10 K6 K8 84.2(2) . 2_546
Ge11 K6 K8 92.9(2) . 2_546
Se31 K6 K4 66.14(18) 2_556 2_456
Se18 K6 K4 140.8(2) 1_655 2_456
Se16 K6 K4 49.46(15) 2_556 2_456
Se24 K6 K4 91.88(19) . 2_456
Se9 K6 K4 77.19(17) . 2_456
Se10 K6 K4 142.5(2) 1_655 2_456
Se23 K6 K4 86.96(18) . 2_456
Se10 K6 K4 44.57(14) . 2_456
Ge11 K6 K4 68.21(15) . 2_456
K8 K6 K4 128.7(2) 2_546 2_456
Se31 K6 K4 81.7(2) 2_556 2_556
Se18 K6 K4 94.74(18) 1_655 2_556
Se16 K6 K4 50.49(15) 2_556 2_556
Se24 K6 K4 124.9(2) . 2_556
Se9 K6 K4 63.95(16) . 2_556
Se10 K6 K4 43.00(15) 1_655 2_556
Se23 K6 K4 137.3(2) . 2_556
Se10 K6 K4 144.2(2) . 2_556
Ge11 K6 K4 98.76(17) . 2_556
K8 K6 K4 130.6(2) 2_546 2_556
K4 K6 K4 99.9(2) 2_456 2_556
Se7 K7 Se6 137.4(3) 2 .
Se7 K7 Se3 93.6(2) 2 2
Se6 K7 Se3 73.33(17) . 2
Se7 K7 Se27 76.11(16) 2 2_455
Se6 K7 Se27 146.4(3) . 2_455
Se3 K7 Se27 108.7(2) 2 2_455
Se7 K7 Se14 120.7(2) 2 .
Se6 K7 Se14 89.16(19) . .
Se3 K7 Se14 61.97(15) 2 .
Se27 K7 Se14 64.87(14) 2_455 .
Se7 K7 Se2 120.4(2) 2 1_655
Se6 K7 Se2 71.70(17) . 1_655
Se3 K7 Se2 143.0(2) 2 1_655
Se27 K7 Se2 94.2(2) 2_455 1_655
Se14 K7 Se2 105.8(2) . 1_655
Se7 K7 Se2 67.43(17) 2 2
Se6 K7 Se2 70.49(15) . 2
Se3 K7 Se2 64.24(16) 2 2
Se27 K7 Se2 141.8(3) 2_455 2
Se14 K7 Se2 125.9(2) . 2
Se2 K7 Se2 113.43(18) 1_655 2
Se7 K7 Se14 60.86(14) 2 1_655
Se6 K7 Se14 101.70(19) . 1_655
Se3 K7 Se14 137.3(3) 2 1_655
Se27 K7 Se14 98.19(18) 2_455 1_655
Se14 K7 Se14 159.9(3) . 1_655
Se2 K7 Se14 62.83(15) 1_655 1_655
Se2 K7 Se14 74.03(15) 2 1_655
Se7 K7 Fe1 128.3(2) 2 1_655
Se6 K7 Fe1 37.73(11) . 1_655
Se3 K7 Fe1 110.72(18) 2 1_655
Se27 K7 Fe1 130.8(3) 2_455 1_655
Se14 K7 Fe1 110.9(2) . 1_655
Se2 K7 Fe1 37.43(11) 1_655 1_655
Se2 K7 Fe1 82.89(15) 2 1_655
Se14 K7 Fe1 71.02(15) 1_655 1_655
Se7 K7 K1 105.3(2) 2 1_655
Se6 K7 K1 109.1(2) . 1_655
Se3 K7 K1 142.8(2) 2 1_655
Se27 K7 K1 48.67(15) 2_455 1_655
Se14 K7 K1 80.86(19) . 1_655
Se2 K7 K1 45.80(14) 1_655 1_655
Se2 K7 K1 152.7(2) 2 1_655
Se14 K7 K1 79.59(18) 1_655 1_655
Fe1 K7 K1 82.2(2) 1_655 1_655
Se32 K8 Se13 136.0(3) 2_456 .
Se32 K8 Se19 75.10(19) 2_456 2_556
Se13 K8 Se19 97.5(3) . 2_556
Se32 K8 Se8 96.2(2) 2_456 2_556
Se13 K8 Se8 120.0(3) . 2_556
Se19 K8 Se8 64.44(17) 2_556 2_556
Se32 K8 Se25 74.37(18) 2_456 .
Se13 K8 Se25 63.24(19) . .
Se19 K8 Se25 66.84(19) 2_556 .
Se8 K8 Se25 131.2(3) 2_556 .
Se32 K8 Se18 64.10(18) 2_456 2_456
Se13 K8 Se18 119.7(2) . 2_456
Se19 K8 Se18 137.5(3) 2_556 2_456
Se8 K8 Se18 107.4(3) 2_556 2_456
Se25 K8 Se18 110.4(2) . 2_456
Se32 K8 Se24 142.9(3) 2_456 2_556
Se13 K8 Se24 80.11(18) . 2_556
Se19 K8 Se24 114.4(2) 2_556 2_556
Se8 K8 Se24 61.64(15) 2_556 2_556
Se25 K8 Se24 142.7(3) . 2_556
Se18 K8 Se24 93.0(2) 2_456 2_556
Se32 K8 K6 102.7(3) 2_456 2_556
Se13 K8 K6 108.2(2) . 2_556
Se19 K8 K6 141.9(3) 2_556 2_556
Se8 K8 K6 78.2(2) 2_556 2_556
Se25 K8 K6 150.4(2) . 2_556
Se18 K8 K6 46.75(15) 2_456 2_556
Se24 K8 K6 46.68(15) 2_556 2_556
Se7 Fe1 Se6 113.55(18) . 1_455
Se7 Fe1 Se2 110.2(2) . .
Se6 Fe1 Se2 112.33(17) 1_455 .
Se7 Fe1 Se5 116.84(18) . .
Se6 Fe1 Se5 95.0(2) 1_455 .
Se2 Fe1 Se5 108.14(18) . .
Se7 Fe1 K7 157.6(2) . 1_455
Se6 Fe1 K7 56.44(15) 1_455 1_455
Se2 Fe1 K7 63.30(17) . 1_455
Se5 Fe1 K7 85.07(18) . 1_455
Se4 Fe2 Se9 98.1(2) . 1_455
Se4 Fe2 Se21 109.13(19) . .
Se9 Fe2 Se21 112.67(19) 1_455 .
Se4 Fe2 Se22 116.88(19) . .
Se9 Fe2 Se22 112.84(19) 1_455 .
Se21 Fe2 Se22 107.2(2) . .
Se4 Fe2 K2 86.04(19) . 1_455
Se9 Fe2 K2 57.74(16) 1_455 1_455
Se21 Fe2 K2 64.13(17) . 1_455
Se22 Fe2 K2 156.9(2) . 1_455
Se30 Fe3 Se23 109.66(18) . .
Se30 Fe3 Se32 95.3(2) . 1_655
Se23 Fe3 Se32 114.29(19) . 1_655
Se30 Fe3 Se27 113.44(19) . 2_456
Se23 Fe3 Se27 113.5(2) . 2_456
Se32 Fe3 Se27 109.34(18) 1_655 2_456
Se30 Fe3 K1 87.87(18) . 1_656
Se23 Fe3 K1 162.1(2) . 1_656
Se32 Fe3 K1 58.69(15) 1_655 1_656
Se27 Fe3 K1 59.70(16) 2_456 1_656
Se19 Fe4 Se31 109.30(19) 1_565 2_556
Se19 Fe4 Se29 116.3(2) 1_565 .
Se31 Fe4 Se29 94.3(2) 2_556 .
Se19 Fe4 Se26 113.4(3) 1_565 1_565
Se31 Fe4 Se26 112.7(2) 2_556 1_565
Se29 Fe4 Se26 109.54(19) . 1_565
Se19 Fe4 K4 163.0(2) 1_565 2_456
Se31 Fe4 K4 87.3(2) 2_556 2_456
Se29 Fe4 K4 56.86(16) . 2_456
Se26 Fe4 K4 60.88(17) 1_565 2_456
Se22 Ge1 Se24 117.28(17) . .
Se22 Ge1 Se8 111.94(19) . .
Se24 Ge1 Se8 105.09(16) . .
Se22 Ge1 Se10 114.25(18) . .
Se24 Ge1 Se10 109.41(19) . .
Se8 Ge1 Se10 96.57(15) . .
Se21 Ge2 Se17 115.23(18) . .
Se21 Ge2 Se15 114.4(2) . .
Se17 Ge2 Se15 112.40(18) . .
Se21 Ge2 Se16 109.71(17) . .
Se17 Ge2 Se16 106.06(18) . .
Se15 Ge2 Se16 97.04(16) . .
Se23 Ge3 Se18 116.34(18) . .
Se23 Ge3 Se8 117.30(19) . .
Se18 Ge3 Se8 111.29(19) . .
Se23 Ge3 Se10 109.71(19) . .
Se18 Ge3 Se10 102.67(16) . .
Se8 Ge3 Se10 96.52(15) . .
Se5 Ge4 Se6 108.19(19) . .
Se5 Ge4 Se3 112.76(16) . .
Se6 Ge4 Se3 112.69(16) . .
Se5 Ge4 Se1 114.23(16) . .
Se6 Ge4 Se1 106.32(15) . .
Se3 Ge4 Se1 102.50(18) . .
Se26 Ge5 Se15 110.24(17) 2_556 .
Se26 Ge5 Se16 113.17(19) 2_556 .
Se15 Ge5 Se16 97.71(16) . .
Se26 Ge5 Se13 115.91(17) 2_556 .
Se15 Ge5 Se13 108.50(18) . .
Se16 Ge5 Se13 109.72(18) . .
Se27 Ge6 Se12 116.46(18) . .
Se27 Ge6 Se28 113.4(2) . 2_445
Se12 Ge6 Se28 109.61(19) . 2_445
Se27 Ge6 Se14 109.86(18) . 2_445
Se12 Ge6 Se14 108.93(19) . 2_445
Se28 Ge6 Se14 96.75(17) 2_445 2_445
Se19 Ge7 Se25 115.32(19) 2_556 .
Se19 Ge7 Se20 118.70(19) 2_556 .
Se25 Ge7 Se20 110.3(2) . .
Se19 Ge7 Se11 109.9(2) 2_556 .
Se25 Ge7 Se11 103.06(17) . .
Se20 Ge7 Se11 96.78(17) . .
Se32 Ge8 Se30 110.4(2) . .
Se32 Ge8 Se12 111.05(17) . 2_456
Se30 Ge8 Se12 116.21(16) . 2_456
Se32 Ge8 Se18 106.72(16) . .
Se30 Ge8 Se18 110.54(16) . .
Se12 Ge8 Se18 101.17(19) 2_456 .
Se31 Ge9 Se29 110.2(2) . 2_446
Se31 Ge9 Se13 116.95(18) . .
Se29 Ge9 Se13 111.10(18) 2_446 .
Se31 Ge9 Se25 110.65(18) . .
Se29 Ge9 Se25 105.80(16) 2_446 .
Se13 Ge9 Se25 101.3(2) . .
Se7 Ge10 Se1 117.07(18) . .
Se7 Ge10 Se20 112.31(19) . .
Se1 Ge10 Se20 105.43(17) . .
Se7 Ge10 Se11 114.04(19) . .
Se1 Ge10 Se11 109.0(2) . .
Se20 Ge10 Se11 96.78(17) . .
Se9 Ge11 Se4 111.8(2) . .
Se9 Ge11 Se17 112.74(18) . .
Se4 Ge11 Se17 111.65(17) . .
Se9 Ge11 Se24 106.32(16) . .
Se4 Ge11 Se24 114.03(17) . .
Se17 Ge11 Se24 99.70(19) . .
Se9 Ge11 K6 59.98(15) . .
Se4 Ge11 K6 98.06(18) . .
Se17 Ge11 K6 149.2(2) . .
Se24 Ge11 K6 59.20(17) . .
Se2 Ge12 Se14 114.6(2) . .
Se2 Ge12 Se3 115.21(18) . .
Se14 Ge12 Se3 112.88(18) . .
Se2 Ge12 Se28 108.83(18) . .
Se14 Ge12 Se28 96.80(16) . .
Se3 Ge12 Se28 106.51(18) . .
Ge10 Se1 Ge4 100.18(16) . .
Ge10 Se1 K5 96.39(18) . 1_655
Ge4 Se1 K5 84.70(17) . 1_655
Ge10 Se1 K3 92.64(16) . .
Ge4 Se1 K3 157.7(2) . .
K5 Se1 K3 75.74(19) 1_655 .
Ge12 Se2 Fe1 98.17(17) . .
Ge12 Se2 K1 99.76(17) . .
Fe1 Se2 K1 154.0(2) . .
Ge12 Se2 K7 95.1(2) . 1_455
Fe1 Se2 K7 79.27(18) . 1_455
K1 Se2 K7 80.45(19) . 1_455
Ge12 Se2 K7 84.56(17) . 2_545
Fe1 Se2 K7 79.40(17) . 2_545
K1 Se2 K7 121.0(2) . 2_545
K7 Se2 K7 158.40(16) 1_455 2_545
Ge4 Se3 Ge12 98.41(18) . .
Ge4 Se3 K7 102.18(18) . 2_545
Ge12 Se3 K7 91.43(18) . 2_545
Ge11 Se4 Fe2 106.5(2) . .
Ge11 Se4 K4 119.43(18) . 2_456
Fe2 Se4 K4 119.2(2) . 2_456
Ge4 Se5 Fe1 103.3(2) . .
Ge4 Se5 K1 121.37(17) . 2_455
Fe1 Se5 K1 120.36(18) . 2_455
Ge4 Se6 Fe1 100.07(19) . 1_655
Ge4 Se6 K7 100.64(18) . .
Fe1 Se6 K7 85.83(19) 1_655 .
Ge4 Se6 K5 84.29(16) . 1_655
Fe1 Se6 K5 105.65(18) 1_655 1_655
K7 Se6 K5 166.7(2) . 1_655
Ge10 Se7 Fe1 95.91(19) . .
Ge10 Se7 K7 102.74(19) . 2_545
Fe1 Se7 K7 92.71(19) . 2_545
Ge3 Se8 Ge1 83.69(16) . .
Ge3 Se8 K8 104.0(2) . 2_546
Ge1 Se8 K8 102.18(19) . 2_546
Ge11 Se9 Fe2 103.6(2) . 1_655
Ge11 Se9 K2 101.65(18) . .
Fe2 Se9 K2 84.99(19) 1_655 .
Ge11 Se9 K6 85.19(18) . .
Fe2 Se9 K6 104.96(19) 1_655 .
K2 Se9 K6 166.4(3) . .
Ge1 Se10 Ge3 83.06(16) . .
Ge1 Se10 K4 133.96(18) . 2_456
Ge3 Se10 K4 140.0(2) . 2_456
Ge1 Se10 K6 104.9(2) . 1_455
Ge3 Se10 K6 93.38(16) . 1_455
K4 Se10 K6 90.5(2) 2_456 1_455
Ge1 Se10 K6 85.81(19) . .
Ge3 Se10 K6 87.93(15) . .
K4 Se10 K6 81.8(2) 2_456 .
K6 Se10 K6 169.3(3) 1_455 .
Ge7 Se11 Ge10 82.94(18) . .
Ge7 Se11 K1 138.8(2) . 2_455
Ge10 Se11 K1 134.86(17) . 2_455
Ge7 Se11 K5 93.19(16) . .
Ge10 Se11 K5 105.2(2) . .
K1 Se11 K5 91.24(19) 2_455 .
Ge7 Se11 K5 87.73(15) . 1_655
Ge10 Se11 K5 86.18(18) . 1_655
K1 Se11 K5 80.72(18) 2_455 1_655
K5 Se11 K5 168.6(3) . 1_655
Ge6 Se12 Ge8 97.78(18) . 2_446
Ge6 Se12 K3 102.84(19) . 1_455
Ge8 Se12 K3 97.70(19) 2_446 1_455
Ge5 Se13 Ge9 97.37(19) . .
Ge5 Se13 K8 101.12(19) . .
Ge9 Se13 K8 95.8(2) . .
Ge12 Se14 Ge6 83.25(17) . 2_455
Ge12 Se14 K7 103.8(2) . .
Ge6 Se14 K7 90.29(17) 2_455 .
Ge12 Se14 K7 87.18(18) . 1_455
Ge6 Se14 K7 107.93(16) 2_455 1_455
K7 Se14 K7 159.9(3) . 1_455
Ge5 Se15 Ge2 82.94(17) . .
Ge5 Se15 K2 90.06(17) . .
Ge2 Se15 K2 104.72(19) . .
Ge5 Se15 K2 108.40(16) . 1_455
Ge2 Se15 K2 87.61(18) . 1_455
K2 Se15 K2 159.1(3) . 1_455
Ge5 Se16 Ge2 82.30(16) . .
Ge5 Se16 K6 134.13(18) . 2_546
Ge2 Se16 K6 143.4(2) . 2_546
Ge5 Se16 K4 87.19(19) . 1_655
Ge2 Se16 K4 103.86(16) . 1_655
K6 Se16 K4 84.4(2) 2_546 1_655
Ge5 Se16 K4 101.81(19) . .
Ge2 Se16 K4 82.93(15) . .
K6 Se16 K4 85.47(19) 2_546 .
K4 Se16 K4 169.5(3) 1_655 .
Ge2 Se17 Ge11 98.13(19) . .
Ge2 Se17 K2 91.13(18) . 2_546
Ge11 Se17 K2 102.53(18) . 2_546
Ge3 Se18 Ge8 98.55(16) . .
Ge3 Se18 K6 98.10(17) . 1_455
Ge8 Se18 K6 154.0(2) . 1_455
Ge3 Se18 K3 85.93(18) . 2_556
Ge8 Se18 K3 86.53(17) . 2_556
K6 Se18 K3 114.4(2) 1_455 2_556
Ge3 Se18 K8 99.34(19) . 2_446
Ge8 Se18 K8 78.91(18) . 2_446
K6 Se18 K8 78.8(2) 1_455 2_446
K3 Se18 K8 165.1(2) 2_556 2_446
Ge7 Se19 Fe4 99.0(2) 2_546 1_545
Ge7 Se19 K8 92.2(2) 2_546 2_546
Fe4 Se19 K8 94.2(2) 1_545 2_546
Ge7 Se19 K5 88.50(16) 2_546 2_446
Fe4 Se19 K5 133.6(2) 1_545 2_446
K8 Se19 K5 131.4(2) 2_546 2_446
Ge10 Se20 Ge7 83.36(18) . .
Ge10 Se20 K3 100.43(18) . .
Ge7 Se20 K3 102.2(2) . .
Ge2 Se21 Fe2 98.24(18) . .
Ge2 Se21 K4 98.82(18) . .
Fe2 Se21 K4 155.4(2) . .
Ge2 Se21 K2 95.0(2) . 1_455
Fe2 Se21 K2 78.04(18) . 1_455
K4 Se21 K2 83.0(2) . 1_455
Ge2 Se21 K2 84.80(17) . 2_546
Fe2 Se21 K2 80.58(18) . 2_546
K4 Se21 K2 118.5(2) . 2_546
K2 Se21 K2 158.36(16) 1_455 2_546
Ge1 Se22 Fe2 94.77(19) . .
Ge1 Se22 K2 102.86(19) . 2_546
Fe2 Se22 K2 93.57(19) . 2_546
Ge3 Se23 Fe3 99.2(2) . .
Ge3 Se23 K3 89.89(19) . 2_556
Fe3 Se23 K3 93.44(19) . 2_556
Ge3 Se23 K6 90.11(16) . .
Fe3 Se23 K6 135.5(2) . .
K3 Se23 K6 130.2(2) 2_556 .
Ge1 Se24 Ge11 98.92(17) . .
Ge1 Se24 K6 96.9(2) . .
Ge11 Se24 K6 82.87(19) . .
Ge1 Se24 K8 90.69(17) . 2_546
Ge11 Se24 K8 159.6(2) . 2_546
K6 Se24 K8 78.1(2) . 2_546
Ge7 Se25 Ge9 98.73(17) . .
Ge7 Se25 K5 98.75(16) . .
Ge9 Se25 K5 154.8(2) . .
Ge7 Se25 K3 98.6(2) . 1_455
Ge9 Se25 K3 80.70(18) . 1_455
K5 Se25 K3 78.9(2) . 1_455
Ge7 Se25 K8 82.11(18) . .
Ge9 Se25 K8 85.32(18) . .
K5 Se25 K8 114.9(2) . .
K3 Se25 K8 166.0(2) 1_455 .
Ge5 Se26 Fe4 98.11(18) 2_546 1_545
Ge5 Se26 K4 91.38(19) 2_546 2_446
Fe4 Se26 K4 81.1(2) 1_545 2_446
Ge5 Se26 K2 93.05(16) 2_546 2_546
Fe4 Se26 K2 158.9(2) 1_545 2_546
K4 Se26 K2 80.75(19) 2_446 2_546
Ge6 Se27 Fe3 97.04(19) . 2_446
Ge6 Se27 K1 90.5(2) . 2_345
Fe3 Se27 K1 81.03(19) 2_446 2_345
Ge6 Se27 K7 92.33(17) . 2_445
Fe3 Se27 K7 158.1(2) 2_446 2_445
K1 Se27 K7 79.18(19) 2_345 2_445
Ge6 Se28 Ge12 83.19(18) 2_455 .
Ge6 Se28 K5 133.12(17) 2_455 2_445
Ge12 Se28 K5 143.6(2) . 2_445
Ge6 Se28 K1 85.63(18) 2_455 1_655
Ge12 Se28 K1 103.00(16) . 1_655
K5 Se28 K1 84.64(19) 2_445 1_655
Ge6 Se28 K1 100.16(18) 2_455 .
Ge12 Se28 K1 82.80(15) . .
K5 Se28 K1 87.72(18) 2_445 .
K1 Se28 K1 172.3(3) 1_655 .
Ge9 Se29 Fe4 100.2(2) 2_456 .
Ge9 Se29 K3 90.01(19) 2_456 2_556
Fe4 Se29 K3 100.4(2) . 2_556
Ge9 Se29 K4 103.85(18) 2_456 2_456
Fe4 Se29 K4 84.82(19) . 2_456
K3 Se29 K4 164.2(3) 2_556 2_456
Ge8 Se30 Fe3 104.9(2) . .
Ge8 Se30 K5 110.36(19) . 2_446
Fe3 Se30 K5 131.32(18) . 2_446
Ge9 Se31 Fe4 104.4(2) . 2_546
Ge9 Se31 K6 110.2(2) . 2_546
Fe4 Se31 K6 131.2(2) 2_546 2_546
Ge8 Se32 Fe3 101.1(2) . 1_455
Ge8 Se32 K8 94.2(2) . 2_446
Fe3 Se32 K8 99.8(2) 1_455 2_446
Ge8 Se32 K1 103.76(18) . 1_556
Fe3 Se32 K1 82.34(17) 1_455 1_556
K8 Se32 K1 161.2(3) 2_446 1_556

loop_
_geom_bond_atom_site_label_1
_geom_bond_atom_site_label_2
_geom_bond_distance
_geom_bond_site_symmetry_2
K1 Se2 3.232(7) .
K1 Se32 3.352(7) 1_554
K1 Se27 3.399(9) 2_355
K1 Se5 3.477(9) 2_445
K1 Se11 3.483(9) 2_445
K1 Se28 3.565(7) 1_455
K1 Se28 3.860(7) .
K1 Fe3 3.888(7) 1_454
K1 K7 4.446(12) 1_455
K1 K5 4.734(10) 2_345
K2 Se22 3.264(9) 2_556
K2 Se9 3.375(7) .
K2 Se17 3.541(9) 2_556
K2 Se26 3.571(7) 2_556
K2 Se15 3.638(8) .
K2 Se21 3.657(10) 1_655
K2 Se21 3.854(9) 2_556
K2 Se15 3.895(8) 1_655
K2 Fe2 3.976(8) 1_655
K2 K4 4.586(12) 1_655
K3 Se29 3.285(8) 2_546
K3 Se12 3.328(10) 1_655
K3 Se20 3.540(8) .
K3 Se25 3.634(10) 1_655
K3 Se23 3.642(9) 2_546
K3 Se18 3.760(10) 2_546
K3 Se1 3.867(8) .
K3 K5 4.498(13) 1_655
K4 Se21 3.249(7) .
K4 Se29 3.336(7) 2_446
K4 Se10 3.364(9) 2_446
K4 Se4 3.370(9) 2_446
K4 Se26 3.508(10) 2_456
K4 Se16 3.623(8) 1_455
K4 Se16 3.817(8) .
K4 Fe4 3.968(8) 2_446
K4 K2 4.586(12) 1_455
K4 K6 4.744(11) 2_446
K4 K6 4.933(11) 2_546
K5 Se30 3.334(9) 2_456
K5 Se25 3.440(7) .
K5 Se1 3.441(9) 1_455
K5 Se28 3.465(9) 2_455
K5 Se6 3.488(6) 1_455
K5 Se11 3.629(8) .
K5 Se11 3.816(8) 1_455
K5 Se19 3.844(7) 2_456
K5 K3 4.498(13) 1_455
K5 K1 4.734(10) 2_355
K6 Se31 3.353(10) 2_556
K6 Se18 3.437(7) 1_655
K6 Se16 3.440(10) 2_556
K6 Se24 3.443(10) .
K6 Se9 3.456(7) .
K6 Se10 3.579(8) 1_655
K6 Se23 3.852(8) .
K6 Se10 3.863(8) .
K6 Ge11 3.977(8) .
K6 K8 4.630(14) 2_546
K6 K4 4.744(11) 2_456
K6 K4 4.933(11) 2_556
K7 Se7 3.313(9) 2
K7 Se6 3.341(7) .
K7 Se3 3.546(9) 2
K7 Se27 3.574(7) 2_455
K7 Se14 3.613(8) .
K7 Se2 3.636(10) 1_655
K7 Se2 3.877(9) 2
K7 Se14 3.912(8) 1_655
K7 Fe1 3.999(9) 1_655
K7 K1 4.446(12) 1_655
K8 Se32 3.258(8) 2_456
K8 Se13 3.331(10) .
K8 Se19 3.366(10) 2_556
K8 Se8 3.420(9) 2_556
K8 Se25 3.746(10) .
K8 Se18 3.838(11) 2_456
K8 Se24 3.888(8) 2_556
K8 K6 4.630(14) 2_556
Fe1 Se7 2.425(5) .
Fe1 Se6 2.454(6) 1_455
Fe1 Se2 2.474(5) .
Fe1 Se5 2.485(6) .
Fe1 K7 3.999(9) 1_455
Fe2 Se4 2.379(6) .
Fe2 Se9 2.417(6) 1_455
Fe2 Se21 2.493(5) .
Fe2 Se22 2.501(6) .
Fe2 K2 3.976(8) 1_455
Fe3 Se30 2.416(6) .
Fe3 Se23 2.439(5) .
Fe3 Se32 2.467(6) 1_655
Fe3 Se27 2.492(5) 2_456
Fe3 K1 3.888(7) 1_656
Fe4 Se19 2.455(6) 1_565
Fe4 Se31 2.464(6) 2_556
Fe4 Se29 2.470(6) .
Fe4 Se26 2.474(5) 1_565
Fe4 K4 3.968(9) 2_456
Ge1 Se22 2.300(5) .
Ge1 Se24 2.353(5) .
Ge1 Se8 2.392(4) .
Ge1 Se10 2.403(5) .
Ge2 Se21 2.291(5) .
Ge2 Se17 2.372(5) .
Ge2 Se15 2.382(6) .
Ge2 Se16 2.403(4) .
Ge3 Se23 2.274(5) .
Ge3 Se18 2.351(4) .
Ge3 Se8 2.389(5) .
Ge3 Se10 2.407(4) .
Ge4 Se5 2.308(5) .
Ge4 Se6 2.358(5) .
Ge4 Se3 2.377(5) .
Ge4 Se1 2.404(4) .
Ge5 Se26 2.295(5) 2_556
Ge5 Se15 2.375(4) .
Ge5 Se16 2.385(6) .
Ge5 Se13 2.388(4) .
Ge6 Se27 2.322(5) .
Ge6 Se12 2.367(4) .
Ge6 Se28 2.380(6) 2_445
Ge6 Se14 2.388(4) 2_445
Ge7 Se19 2.292(5) 2_556
Ge7 Se25 2.358(5) .
Ge7 Se20 2.393(6) .
Ge7 Se11 2.393(4) .
Ge8 Se32 2.307(5) .
Ge8 Se30 2.325(5) .
Ge8 Se12 2.389(5) 2_456
Ge8 Se18 2.426(4) .
Ge9 Se31 2.297(5) .
Ge9 Se29 2.335(5) 2_446
Ge9 Se13 2.392(5) .
Ge9 Se25 2.428(5) .
Ge10 Se7 2.312(5) .
Ge10 Se1 2.342(5) .
Ge10 Se20 2.383(4) .
Ge10 Se11 2.403(6) .
Ge11 Se9 2.280(5) .
Ge11 Se4 2.307(5) .
Ge11 Se17 2.427(5) .
Ge11 Se24 2.464(5) .
Ge12 Se2 2.307(5) .
Ge12 Se14 2.377(6) .
Ge12 Se3 2.379(5) .
Ge12 Se28 2.388(4) .
Se1 K5 3.441(9) 1_655
Se2 K7 3.636(10) 1_455
Se2 K7 3.877(9) 2_545
Se3 K7 3.546(9) 2_545
Se4 K4 3.370(9) 2_456
Se5 K1 3.477(9) 2_455
Se6 Fe1 2.454(6) 1_655
Se6 K5 3.488(6) 1_655
Se7 K7 3.313(9) 2_545
Se8 K8 3.420(9) 2_546
Se9 Fe2 2.417(6) 1_655
Se10 K4 3.364(9) 2_456
Se10 K6 3.579(8) 1_455
Se11 K1 3.483(9) 2_455
Se11 K5 3.816(8) 1_655
Se12 Ge8 2.389(5) 2_446
Se12 K3 3.328(10) 1_455
Se14 Ge6 2.388(4) 2_455
Se14 K7 3.912(8) 1_455
Se15 K2 3.895(8) 1_455
Se16 K6 3.440(10) 2_546
Se16 K4 3.623(8) 1_655
Se17 K2 3.541(9) 2_546
Se18 K6 3.437(7) 1_455
Se18 K3 3.760(10) 2_556
Se18 K8 3.838(11) 2_446
Se19 Ge7 2.292(5) 2_546
Se19 Fe4 2.455(6) 1_545
Se19 K8 3.366(10) 2_546
Se19 K5 3.844(7) 2_446
Se21 K2 3.657(10) 1_455
Se21 K2 3.854(9) 2_546
Se22 K2 3.264(9) 2_546
Se23 K3 3.642(9) 2_556
Se24 K8 3.888(8) 2_546
Se25 K3 3.634(10) 1_455
Se26 Ge5 2.295(5) 2_546
Se26 Fe4 2.474(5) 1_545
Se26 K4 3.508(10) 2_446
Se26 K2 3.571(7) 2_546
Se27 Fe3 2.492(5) 2_446
Se27 K1 3.399(9) 2_345
Se27 K7 3.574(7) 2_445
Se28 Ge6 2.380(6) 2_455
Se28 K5 3.465(9) 2_445
Se28 K1 3.565(7) 1_655
Se29 Ge9 2.335(5) 2_456
Se29 K3 3.285(8) 2_556
Se29 K4 3.336(7) 2_456
Se30 K5 3.334(9) 2_446
Se31 Fe4 2.464(6) 2_546
Se31 K6 3.353(10) 2_546
Se32 Fe3 2.467(6) 1_455
Se32 K8 3.258(8) 2_446
Se32 K1 3.352(7) 1_556
